data_7004624
loop_
_publ_author_name
'Lan, Ya-Qian'
'Li, Shun-Li'
'Fu, Yao-Mei'
'Xu, Yan-Hong'
'Li, Lu'
'Su, Zhong-Min'
'Fu, Qiang'

_publ_section_title
;
 d10-Metal coordination polymers based on analogue di(pyridyl)imidazole
 derivatives and 4,4&#x2032;-oxydibenzoic acid: influence of flexible
 and angular characters of neutral ligands on structural diversity
;
_journal_issue 47
_journal_name_full 'Dalton Transactions'
_journal_page_first 6796
_journal_page_last 6807
_journal_paper_doi 10.1039/b809336a
_journal_year 2008
_chemical_formula_sum 'C22 H15 N3 O5 Zn'
_chemical_formula_weight 466.74
_chemical_name_systematic
;
?
;
_space_group_IT_number 14
_symmetry_cell_setting monoclinic
_symmetry_space_group_name_Hall '-P 2yn'
_symmetry_space_group_name_H-M 'P 1 21/n 1'
_atom_sites_solution_hydrogens geom
_atom_sites_solution_primary direct
_atom_sites_solution_secondary difmap
_audit_creation_method SHELXL-97
_cell_angle_alpha 90.00
_cell_angle_beta 98.8060(10)
_cell_angle_gamma 90.00
_cell_formula_units_Z 4
_cell_length_a 7.6100(5)
_cell_length_b 18.8880(10)
_cell_length_c 14.7840(13)
_cell_measurement_temperature 293(2)
_cell_measurement_theta_max 28.28
_cell_measurement_theta_min 1.76
_cell_volume 2100.0(3)
_computing_cell_refinement 'SMART (Bruker, 1997)'
_computing_data_collection 'SMART (Bruker, 1997)'
_computing_data_reduction SAINT
_computing_molecular_graphics 'SHELXTL-PLUS (Sheldrick, 1990)'
_computing_publication_material SHELXL-97
_computing_structure_refinement 'SHELXL-97 (Sheldrick, 1997)'
_computing_structure_solution 'SHELXS-97(Sheldrick, 1997)'
_diffrn_ambient_temperature 293(2)
_diffrn_measured_fraction_theta_full 0.980
_diffrn_measured_fraction_theta_max 0.961
_diffrn_measurement_device_type 'Bruker APEX CCD area-detector'
_diffrn_measurement_method '\w scans'
_diffrn_radiation_monochromator graphite
_diffrn_radiation_source 'fine-focus sealed tube'
_diffrn_radiation_type MoK\a
_diffrn_radiation_wavelength 0.71069
_diffrn_reflns_av_R_equivalents 0.0227
_diffrn_reflns_av_sigmaI/netI 0.0285
_diffrn_reflns_limit_h_max 9
_diffrn_reflns_limit_h_min -10
_diffrn_reflns_limit_k_max 24
_diffrn_reflns_limit_k_min -25
_diffrn_reflns_limit_l_max 19
_diffrn_reflns_limit_l_min -12
_diffrn_reflns_number 12692
_diffrn_reflns_theta_full 25.00
_diffrn_reflns_theta_max 28.28
_diffrn_reflns_theta_min 1.76
_diffrn_standards_number 0
_exptl_absorpt_coefficient_mu 1.208
_exptl_absorpt_correction_T_max 0.722
_exptl_absorpt_correction_T_min 0.686
_exptl_absorpt_correction_type multi-scan
_exptl_absorpt_process_details 'SADABS(Sheldrick, 1996)'
_exptl_crystal_colour colorless
_exptl_crystal_density_diffrn 1.476
_exptl_crystal_density_method 'not measured'
_exptl_crystal_description block
_exptl_crystal_F_000 952
_exptl_crystal_size_max 0.32
_exptl_crystal_size_mid 0.29
_exptl_crystal_size_min 0.27
_refine_diff_density_max 0.391
_refine_diff_density_min -0.588
_refine_diff_density_rms 0.047
_refine_ls_extinction_method none
_refine_ls_goodness_of_fit_ref 1.016
_refine_ls_hydrogen_treatment constr
_refine_ls_matrix_type full
_refine_ls_number_parameters 342
_refine_ls_number_reflns 5007
_refine_ls_number_restraints 0
_refine_ls_restrained_S_all 1.016
_refine_ls_R_factor_all 0.0761
_refine_ls_R_factor_gt 0.0420
_refine_ls_shift/su_max 0.000
_refine_ls_shift/su_mean 0.000
_refine_ls_structure_factor_coef Fsqd
_refine_ls_weighting_details 'calc w=1/[\s^2^(Fo^2^)+(0.0720P)^2^+0.0000P] where P=(Fo^2^+2Fc^2^)/3'
_refine_ls_weighting_scheme calc
_refine_ls_wR_factor_gt 0.1141
_refine_ls_wR_factor_ref 0.1316
_reflns_number_gt 3072
_reflns_number_total 5007
_reflns_threshold_expression >2sigma(I)
_cod_data_source_file b809336a.txt
_cod_data_source_block 1
_cod_depositor_comments
;
The following automatic conversions were performed:
'_symmetry_cell_setting' value 'Monoclinic' changed to 'monoclinic'
according to '/home/saulius/struct/CIF-dictionaries/cif_core.dic'
dictionary named 'cif_core.dic' version 2.4.1 from 2010-06-29.

Automatic conversion script
Id: cif_fix_enum 1527 2010-12-29 10:47:43Z saulius 
;
_cod_original_sg_symbol_H-M P21/n
_cod_database_code 7004624

loop_
_symmetry_equiv_pos_as_xyz
'x, y, z'
'-x+1/2, y+1/2, -z+1/2'
'-x, -y, -z'
'x-1/2, -y-1/2, z-1/2'

loop_
_atom_site_label
_atom_site_type_symbol
_atom_site_fract_x
_atom_site_fract_y
_atom_site_fract_z
_atom_site_U_iso_or_equiv
_atom_site_adp_type
_atom_site_occupancy
_atom_site_symmetry_multiplicity
_atom_site_calc_flag
_atom_site_refinement_flags
_atom_site_disorder_assembly
_atom_site_disorder_group
C16 C 0.4210(4) 0.19958(15) 0.33886(18) 0.0633(6) Uani 1 1 d . A .
C17 C 0.5578(3) 0.25692(12) 0.34927(16) 0.0538(5) Uani 1 1 d . . .
C18 C 0.5078(3) 0.32595(14) 0.36026(19) 0.0646(7) Uani 1 1 d . . .
H18 H 0.3880 0.3372 0.3570 0.077 Uiso 1 1 calc R . .
C19 C 0.6343(4) 0.37849(14) 0.37614(19) 0.0648(6) Uani 1 1 d . . .
H19 H 0.5997 0.4251 0.3838 0.078 Uiso 1 1 calc R . .
C20 C 0.8096(3) 0.36244(12) 0.38062(16) 0.0563(6) Uani 1 1 d . . .
C21 C 0.8639(4) 0.29420(14) 0.3662(2) 0.0733(8) Uani 1 1 d . . .
H21 H 0.9836 0.2838 0.3671 0.088 Uiso 1 1 calc R . .
C22 C 0.7356(3) 0.24134(14) 0.3503(2) 0.0694(7) Uani 1 1 d . . .
H22 H 0.7698 0.1951 0.3403 0.083 Uiso 1 1 calc R . .
O1 O 0.4716(3) 0.13573(10) 0.33778(16) 0.0817(6) Uani 1 1 d . A .
O2 O 0.2598(3) 0.21413(11) 0.33355(17) 0.0856(6) Uani 1 1 d . A .
Zn1 Zn 0.21858(4) 0.093649(18) 0.33457(2) 0.07401(16) Uani 1 1 d . . .
O3 O 0.9351(3) 0.41704(9) 0.39440(13) 0.0712(5) Uani 1 1 d . . .
C11 C 1.2293(3) 0.43600(12) 0.46583(16) 0.0561(6) Uani 1 1 d . . .
H11 H 1.2561 0.4522 0.4101 0.067 Uiso 1 1 calc R . .
C10 C 1.0605(3) 0.41367(11) 0.47321(16) 0.0539(6) Uani 1 1 d . . .
C12 C 1.0163(4) 0.39308(15) 0.5570(2) 0.0708(7) Uani 1 1 d . . .
H12 H 0.9009 0.3792 0.5618 0.085 Uiso 1 1 calc R . .
C14 C 1.3200(3) 0.41329(11) 0.62599(17) 0.0520(6) Uani 1 1 d . . .
C13 C 1.3589(3) 0.43418(12) 0.54208(16) 0.0541(5) Uani 1 1 d . . .
H13 H 1.4746 0.4473 0.5367 0.065 Uiso 1 1 calc R . .
C15 C 1.1471(4) 0.39363(14) 0.63325(19) 0.0693(7) Uani 1 1 d . . .
H15 H 1.1187 0.3807 0.6900 0.083 Uiso 1 1 calc R . .
C4 C 1.4655(4) 0.41353(12) 0.70696(19) 0.0621(7) Uani 1 1 d . . .
O4 O 1.6225(3) 0.42395(11) 0.69529(14) 0.0777(5) Uani 1 1 d . . .
O5 O 1.4288(3) 0.40358(12) 0.78580(14) 0.0906(7) Uani 1 1 d . . .
C2 C 0.206(2) 0.0360(7) 0.5208(8) 0.068(3) Uani 0.446(8) 1 d PG A 1
N1 N 0.1778(16) 0.0384(5) 0.6063(6) 0.093(3) Uani 0.446(8) 1 d PG A 1
H1B H 0.1897 0.0037 0.6445 0.112 Uiso 0.446(8) 1 calc PR A 1
C3 C 0.1278(17) 0.1032(5) 0.6232(7) 0.098(4) Uani 0.446(8) 1 d PG A 1
H3A H 0.0991 0.1195 0.6784 0.117 Uiso 0.446(8) 1 calc PR A 1
C1 C 0.125(2) 0.1408(7) 0.5481(8) 0.087(4) Uani 0.446(8) 1 d PG A 1
H1A H 0.0948 0.1884 0.5409 0.105 Uiso 0.446(8) 1 calc PR A 1
N2 N 0.174(2) 0.0993(8) 0.4848(8) 0.071(3) Uani 0.446(8) 1 d PG A 1
C5 C 0.2509(17) -0.0228(7) 0.4671(8) 0.076(3) Uani 0.446(8) 1 d PG A 1
N3 N 0.2634(19) -0.0067(7) 0.3749(10) 0.066(3) Uani 0.446(8) 1 d PG A 1
C9 C 0.3110(17) -0.0601(7) 0.3162(9) 0.085(3) Uani 0.446(8) 1 d PG A 1
H9A H 0.3193 -0.0495 0.2555 0.102 Uiso 0.446(8) 1 calc PR A 1
C8 C 0.3461(14) -0.1296(6) 0.3496(6) 0.112(4) Uani 0.446(8) 1 d PG A 1
H8A H 0.3774 -0.1647 0.3109 0.135 Uiso 0.446(8) 1 calc PR A 1
C7 C 0.3335(12) -0.1457(5) 0.4417(6) 0.105(4) Uani 0.40 1 d PG A 1
H7A H 0.3566 -0.1915 0.4637 0.127 Uiso 0.40 1 calc PR A 1
C6 C 0.2859(12) -0.0924(6) 0.5005(6) 0.089(3) Uani 0.446(8) 1 d PG A 1
H6A H 0.2777 -0.1030 0.5611 0.106 Uiso 0.446(8) 1 calc PR A 1
C5' C 0.2420(17) 0.0222(6) 0.5071(7) 0.069(3) Uani 0.554(8) 1 d PG A 2
C6' C 0.2280(15) 0.0115(4) 0.5981(7) 0.091(3) Uani 0.554(8) 1 d PG A 2
H6'A H 0.2529 -0.0328 0.6245 0.110 Uiso 0.554(8) 1 calc PR A 2
C7' C 0.1770(12) 0.0664(4) 0.6499(5) 0.111(3) Uani 0.60 1 d PG A 2
H7'A H 0.1676 0.0592 0.7112 0.133 Uiso 0.60 1 calc PR A 2
C8' C 0.1401(14) 0.1322(5) 0.6107(7) 0.117(5) Uani 0.554(8) 1 d PG A 2
H8'A H 0.1058 0.1692 0.6456 0.141 Uiso 0.554(8) 1 calc PR A 2
C9' C 0.1541(14) 0.1429(6) 0.5197(8) 0.101(4) Uani 0.554(8) 1 d PG A 2
H9'A H 0.1293 0.1872 0.4933 0.121 Uiso 0.554(8) 1 calc PR A 2
N3' N 0.2051(15) 0.0879(7) 0.4679(7) 0.066(2) Uani 0.554(8) 1 d PG A 2
C2' C 0.2975(12) -0.0280(5) 0.4511(6) 0.062(2) Uani 0.554(8) 1 d PG A 2
N2' N 0.3014(15) -0.0170(6) 0.3621(7) 0.066(2) Uani 0.554(8) 1 d PG A 2
C1' C 0.3590(13) -0.0763(6) 0.3270(7) 0.087(3) Uani 0.554(8) 1 d PG A 2
H1'A H 0.3744 -0.0832 0.2665 0.105 Uiso 0.554(8) 1 calc PR A 2
C3' C 0.3907(11) -0.1240(4) 0.3944(5) 0.108(3) Uani 0.554(8) 1 d PG A 2
H3'A H 0.4319 -0.1699 0.3888 0.129 Uiso 0.554(8) 1 calc PR A 2
N1' N 0.3527(8) -0.0942(3) 0.4710(5) 0.084(2) Uani 0.554(8) 1 d PG A 2
H1'B H 0.3621 -0.1140 0.5239 0.101 Uiso 0.554(8) 1 calc PR A 2

loop_
_atom_site_aniso_label
_atom_site_aniso_U_11
_atom_site_aniso_U_22
_atom_site_aniso_U_33
_atom_site_aniso_U_23
_atom_site_aniso_U_13
_atom_site_aniso_U_12
C16 0.0538(16) 0.0758(18) 0.0600(15) -0.0036(12) 0.0076(12) -0.0075(13)
C17 0.0462(13) 0.0620(14) 0.0524(13) -0.0047(10) 0.0050(10) 0.0015(11)
C18 0.0470(14) 0.0704(16) 0.0771(18) -0.0019(13) 0.0118(12) 0.0101(12)
C19 0.0621(16) 0.0572(14) 0.0758(17) -0.0074(13) 0.0126(13) 0.0073(13)
C20 0.0570(15) 0.0583(14) 0.0494(13) 0.0017(10) -0.0049(10) -0.0074(11)
C21 0.0413(14) 0.0728(17) 0.103(2) 0.0049(15) 0.0025(14) 0.0041(12)
C22 0.0506(15) 0.0571(14) 0.101(2) -0.0069(13) 0.0126(14) 0.0057(11)
O1 0.0674(12) 0.0677(12) 0.1123(16) -0.0155(11) 0.0212(11) -0.0122(9)
O2 0.0473(11) 0.0936(14) 0.1141(18) -0.0017(11) 0.0070(10) -0.0056(10)
Zn1 0.0618(2) 0.0931(3) 0.0608(2) 0.01101(15) -0.01077(15) -0.02148(16)
O3 0.0731(13) 0.0726(11) 0.0596(11) 0.0151(8) -0.0165(9) -0.0192(9)
C11 0.0633(15) 0.0607(13) 0.0452(12) 0.0008(10) 0.0108(11) -0.0068(12)
C10 0.0569(14) 0.0537(12) 0.0478(12) 0.0039(10) -0.0032(10) -0.0054(10)
C12 0.0517(15) 0.0923(19) 0.0660(16) 0.0180(14) 0.0008(12) -0.0186(13)
C14 0.0527(14) 0.0520(12) 0.0490(13) 0.0043(9) -0.0002(10) -0.0055(10)
C13 0.0481(13) 0.0604(13) 0.0543(13) -0.0018(11) 0.0090(10) -0.0063(10)
C15 0.0628(17) 0.0927(19) 0.0506(14) 0.0178(13) 0.0029(12) -0.0196(14)
C4 0.0628(17) 0.0582(14) 0.0602(16) 0.0064(11) -0.0067(12) -0.0088(11)
O4 0.0534(12) 0.1032(14) 0.0712(12) -0.0029(10) -0.0070(9) -0.0083(10)
O5 0.0793(15) 0.1318(19) 0.0537(11) 0.0284(11) -0.0121(10) -0.0323(12)
C2 0.064(7) 0.101(8) 0.037(5) 0.000(4) 0.004(4) -0.018(5)
N1 0.101(7) 0.148(8) 0.033(4) -0.014(6) 0.015(4) -0.019(6)
C3 0.114(9) 0.116(11) 0.059(6) 0.011(7) 0.000(5) -0.012(7)
C1 0.092(8) 0.125(8) 0.047(8) -0.015(5) 0.019(5) -0.008(6)
N2 0.058(6) 0.125(9) 0.033(4) -0.013(6) 0.018(3) -0.009(5)
C5 0.045(6) 0.117(9) 0.061(7) 0.017(6) -0.010(4) -0.022(5)
N3 0.055(6) 0.078(5) 0.064(6) -0.007(4) 0.004(4) -0.009(4)
C9 0.074(8) 0.111(9) 0.061(5) 0.003(5) -0.013(5) 0.004(6)
C8 0.094(8) 0.102(8) 0.130(11) 0.000(8) -0.017(7) 0.002(7)
C7 0.089(7) 0.115(8) 0.104(9) 0.043(7) -0.013(6) -0.022(6)
C6 0.066(6) 0.127(8) 0.069(6) 0.041(6) -0.003(4) -0.003(5)
C5' 0.067(6) 0.098(6) 0.041(4) -0.006(4) 0.005(3) -0.018(4)
C6' 0.115(8) 0.111(6) 0.051(4) -0.011(4) 0.022(4) -0.043(5)
C7' 0.126(7) 0.145(9) 0.065(5) 0.004(5) 0.028(5) -0.021(6)
C8' 0.112(7) 0.131(10) 0.115(11) -0.034(8) 0.037(7) 0.002(7)
C9' 0.074(5) 0.171(9) 0.061(8) -0.039(6) 0.023(5) 0.002(5)
N3' 0.043(4) 0.109(5) 0.046(4) -0.027(3) 0.008(3) -0.012(3)
C2' 0.049(5) 0.091(5) 0.043(4) 0.006(3) -0.005(3) -0.012(3)
N2' 0.052(4) 0.090(5) 0.049(4) 0.003(4) -0.010(3) -0.006(3)
C1' 0.069(6) 0.100(7) 0.083(6) -0.010(5) -0.018(4) 0.000(5)
C3' 0.078(6) 0.095(6) 0.134(9) -0.014(6) -0.033(6) 0.010(4)
N1' 0.074(5) 0.098(4) 0.073(4) 0.025(4) -0.011(3) -0.017(3)

loop_
_atom_type_symbol
_atom_type_description
_atom_type_scat_dispersion_real
_atom_type_scat_dispersion_imag
_atom_type_scat_source
C C 0.0033 0.0016 'International Tables Vol C Tables 4.2.6.8 and 6.1.1.4'
H H 0.0000 0.0000 'International Tables Vol C Tables 4.2.6.8 and 6.1.1.4'
N N 0.0061 0.0033 'International Tables Vol C Tables 4.2.6.8 and 6.1.1.4'
O O 0.0106 0.0060 'International Tables Vol C Tables 4.2.6.8 and 6.1.1.4'
Zn Zn 0.2839 1.4301 'International Tables Vol C Tables 4.2.6.8 and 6.1.1.4'

loop_
_geom_angle_atom_site_label_1
_geom_angle_atom_site_label_2
_geom_angle_atom_site_label_3
_geom_angle
_geom_angle_site_symmetry_1
_geom_angle_site_symmetry_3
_geom_angle_publ_flag
O2 C16 O1 120.4(2) . . ?
O2 C16 C17 120.7(3) . . ?
O1 C16 C17 118.9(2) . . ?
O2 C16 Zn1 65.28(15) . . ?
O1 C16 Zn1 55.22(13) . . ?
C17 C16 Zn1 172.7(2) . . ?
C18 C17 C22 119.2(2) . . ?
C18 C17 C16 119.9(2) . . ?
C22 C17 C16 120.8(2) . . ?
C17 C18 C19 120.3(2) . . ?
C17 C18 H18 119.8 . . ?
C19 C18 H18 119.8 . . ?
C20 C19 C18 120.2(2) . . ?
C20 C19 H19 119.9 . . ?
C18 C19 H19 119.9 . . ?
C19 C20 C21 121.0(2) . . ?
C19 C20 O3 119.0(2) . . ?
C21 C20 O3 119.8(2) . . ?
C20 C21 C22 118.6(2) . . ?
C20 C21 H21 120.7 . . ?
C22 C21 H21 120.7 . . ?
C17 C22 C21 120.6(2) . . ?
C17 C22 H22 119.7 . . ?
C21 C22 H22 119.7 . . ?
C16 O1 Zn1 94.71(16) . . ?
C16 O2 Zn1 85.15(17) . . ?
N3' Zn1 N3 71.7(5) . . ?
N3' Zn1 O1 100.7(3) . . ?
N3 Zn1 O1 103.9(4) . . ?
N3' Zn1 O4 153.8(3) . 4_465 ?
N3 Zn1 O4 99.2(5) . 4_465 ?
O1 Zn1 O4 105.36(9) . 4_465 ?
N3' Zn1 N2' 79.8(4) . . ?
N3 Zn1 N2' 10.0(6) . . ?
O1 Zn1 N2' 96.9(3) . . ?
O4 Zn1 N2' 94.5(3) 4_465 . ?
N3' Zn1 O5 97.1(3) . 4_465 ?
N3 Zn1 O5 103.6(4) . 4_465 ?
O1 Zn1 O5 150.74(9) . 4_465 ?
O4 Zn1 O5 60.34(8) 4_465 4_465 ?
N2' Zn1 O5 109.0(3) . 4_465 ?
N3' Zn1 O2 95.0(4) . . ?
N3 Zn1 O2 157.4(5) . . ?
O1 Zn1 O2 59.62(7) . . ?
O4 Zn1 O2 100.22(8) 4_465 . ?
N2' Zn1 O2 154.9(3) . . ?
O5 Zn1 O2 96.00(8) 4_465 . ?
N3' Zn1 N2 7.9(7) . . ?
N3 Zn1 N2 78.4(5) . . ?
O1 Zn1 N2 103.5(4) . . ?
O4 Zn1 N2 150.7(4) 4_465 . ?
N2' Zn1 N2 86.9(5) . . ?
O5 Zn1 N2 91.5(4) 4_465 . ?
O2 Zn1 N2 90.0(4) . . ?
N3' Zn1 C4 126.7(3) . 4_465 ?
N3 Zn1 C4 104.6(5) . 4_465 ?
O1 Zn1 C4 130.26(10) . 4_465 ?
O4 Zn1 C4 30.14(9) 4_465 4_465 ?
N2' Zn1 C4 104.8(3) . 4_465 ?
O5 Zn1 C4 30.26(9) 4_465 4_465 ?
O2 Zn1 C4 98.03(8) . 4_465 ?
N2 Zn1 C4 121.6(4) . 4_465 ?
N3' Zn1 C16 98.2(4) . . ?
N3 Zn1 C16 132.0(5) . . ?
O1 Zn1 C16 30.07(8) . . ?
O4 Zn1 C16 105.65(9) 4_465 . ?
N2' Zn1 C16 126.3(3) . . ?
O5 Zn1 C16 124.34(9) 4_465 . ?
O2 Zn1 C16 29.57(8) . . ?
N2 Zn1 C16 96.8(4) . . ?
C4 Zn1 C16 117.52(9) 4_465 . ?
C10 O3 C20 116.99(18) . . ?
C10 C11 C13 119.2(2) . . ?
C10 C11 H11 120.4 . . ?
C13 C11 H11 120.4 . . ?
C11 C10 C12 121.0(2) . . ?
C11 C10 O3 116.7(2) . . ?
C12 C10 O3 122.1(2) . . ?
C15 C12 C10 118.8(3) . . ?
C15 C12 H12 120.6 . . ?
C10 C12 H12 120.6 . . ?
C13 C14 C15 119.0(2) . . ?
C13 C14 C4 118.9(2) . . ?
C15 C14 C4 122.1(2) . . ?
C14 C13 C11 121.2(2) . . ?
C14 C13 H13 119.4 . . ?
C11 C13 H13 119.4 . . ?
C12 C15 C14 120.7(2) . . ?
C12 C15 H15 119.6 . . ?
C14 C15 H15 119.6 . . ?
O4 C4 O5 120.4(3) . . ?
O4 C4 C14 119.7(2) . . ?
O5 C4 C14 119.9(3) . . ?
O4 C4 Zn1 57.77(14) . 4_766 ?
O5 C4 Zn1 62.81(15) . 4_766 ?
C14 C4 Zn1 175.4(2) . 4_766 ?
C4 O4 Zn1 92.09(17) . 4_766 ?
C4 O5 Zn1 86.93(17) . 4_766 ?
N2 C2 N1 108.0 . . ?
N2 C2 C5 121.6(10) . . ?
N1 C2 C5 130.2(10) . . ?
C3 N1 C2 108.0 . . ?
C3 N1 H1B 126.0 . . ?
C2 N1 H1B 126.0 . . ?
N1 C3 C1 108.0 . . ?
N1 C3 H3A 126.0 . . ?
C1 C3 H3A 126.0 . . ?
N2 C1 C3 108.0 . . ?
N2 C1 H1A 126.0 . . ?
C3 C1 H1A 126.0 . . ?
C2 N2 C1 108.0 . . ?
C2 N2 Zn1 107.6(7) . . ?
C1 N2 Zn1 144.4(7) . . ?
N3 C5 C6 120.0 . . ?
N3 C5 C2 115.0(10) . . ?
C6 C5 C2 125.0(10) . . ?
C5 N3 C9 120.0 . . ?
C5 N3 Zn1 117.3(7) . . ?
C9 N3 Zn1 122.7(7) . . ?
N3 C9 C8 120.0 . . ?
N3 C9 H9A 120.0 . . ?
C8 C9 H9A 120.0 . . ?
C7 C8 C9 120.0 . . ?
C7 C8 H8A 120.0 . . ?
C9 C8 H8A 120.0 . . ?
C6 C7 C8 120.0 . . ?
C6 C7 H7A 120.0 . . ?
C8 C7 H7A 120.0 . . ?
C7 C6 C5 120.0 . . ?
C7 C6 H6A 120.0 . . ?
C5 C6 H6A 120.0 . . ?
C2' C5' N3' 115.6(9) . . ?
C2' C5' C6' 124.4(9) . . ?
N3' C5' C6' 120.0 . . ?
C5' C6' C7' 120.0 . . ?
C5' C6' H6'A 120.0 . . ?
C7' C6' H6'A 120.0 . . ?
C8' C7' C6' 120.0 . . ?
C8' C7' H7'A 120.0 . . ?
C6' C7' H7'A 120.0 . . ?
C7' C8' C9' 120.0 . . ?
C7' C8' H8'A 120.0 . . ?
C9' C8' H8'A 120.0 . . ?
N3' C9' C8' 120.0 . . ?
N3' C9' H9'A 120.0 . . ?
C8' C9' H9'A 120.0 . . ?
C5' N3' C9' 120.0 . . ?
C5' N3' Zn1 115.2(7) . . ?
C9' N3' Zn1 124.7(7) . . ?
N1' C2' N2' 108.0 . . ?
N1' C2' C5' 129.1(8) . . ?
N2' C2' C5' 122.9(8) . . ?
C1' N2' C2' 108.0 . . ?
C1' N2' Zn1 145.6(5) . . ?
C2' N2' Zn1 106.3(5) . . ?
C3' C1' N2' 108.0 . . ?
C3' C1' H1'A 126.0 . . ?
N2' C1' H1'A 126.0 . . ?
N1' C3' C1' 108.0 . . ?
N1' C3' H3'A 126.0 . . ?
C1' C3' H3'A 126.0 . . ?
C3' N1' C2' 108.0 . . ?
C3' N1' H1'B 126.0 . . ?
C2' N1' H1'B 126.0 . . ?

loop_
_geom_bond_atom_site_label_1
_geom_bond_atom_site_label_2
_geom_bond_distance
_geom_bond_site_symmetry_2
_geom_bond_publ_flag
C16 O2 1.248(3) . ?
C16 O1 1.267(3) . ?
C16 C17 1.494(3) . ?
C16 Zn1 2.520(3) . ?
C17 C18 1.375(3) . ?
C17 C22 1.383(3) . ?
C18 C19 1.377(4) . ?
C18 H18 0.9300 . ?
C19 C20 1.360(4) . ?
C19 H19 0.9300 . ?
C20 C21 1.380(4) . ?
C20 O3 1.399(3) . ?
C21 C22 1.391(4) . ?
C21 H21 0.9300 . ?
C22 H22 0.9300 . ?
O1 Zn1 2.0769(19) . ?
O2 Zn1 2.297(2) . ?
Zn1 N3' 1.993(10) . ?
Zn1 N3 2.001(14) . ?
Zn1 O4 2.103(2) 4_465 ?
Zn1 N2' 2.202(10) . ?
Zn1 O5 2.213(2) 4_465 ?
Zn1 N2 2.299(9) . ?
Zn1 C4 2.485(3) 4_465 ?
O3 C10 1.390(3) . ?
C11 C10 1.372(3) . ?
C11 C13 1.380(3) . ?
C11 H11 0.9300 . ?
C10 C12 1.388(4) . ?
C12 C15 1.385(4) . ?
C12 H12 0.9300 . ?
C14 C13 1.377(3) . ?
C14 C15 1.387(4) . ?
C14 C4 1.501(4) . ?
C13 H13 0.9300 . ?
C15 H15 0.9300 . ?
C4 O4 1.248(3) . ?
C4 O5 1.254(4) . ?
C4 Zn1 2.485(3) 4_766 ?
O4 Zn1 2.103(2) 4_766 ?
O5 Zn1 2.213(2) 4_766 ?
C2 N2 1.316(8) . ?
C2 N1 1.316(8) . ?
C2 C5 1.436(14) . ?
N1 C3 1.316(8) . ?
N1 H1B 0.8600 . ?
C3 C1 1.317(8) . ?
C3 H3A 0.9300 . ?
C1 N2 1.316(8) . ?
C1 H1A 0.9300 . ?
C5 N3 1.414(8) . ?
C5 C6 1.414(8) . ?
N3 C9 1.414(8) . ?
C9 C8 1.414(8) . ?
C9 H9A 0.9300 . ?
C8 C7 1.414(8) . ?
C8 H8A 0.9300 . ?
C7 C6 1.414(8) . ?
C7 H7A 0.9300 . ?
C6 H6A 0.9300 . ?
C5' C2' 1.367(11) . ?
C5' N3' 1.381(6) . ?
C5' C6' 1.381(6) . ?
C6' C7' 1.381(6) . ?
C6' H6'A 0.9300 . ?
C7' C8' 1.381(6) . ?
C7' H7'A 0.9300 . ?
C8' C9' 1.381(6) . ?
C8' H8'A 0.9300 . ?
C9' N3' 1.381(6) . ?
C9' H9'A 0.9300 . ?
C2' N1' 1.337(7) . ?
C2' N2' 1.337(7) . ?
N2' C1' 1.337(7) . ?
C1' C3' 1.337(7) . ?
C1' H1'A 0.9300 . ?
C3' N1' 1.337(7) . ?
C3' H3'A 0.9300 . ?
N1' H1'B 0.8600 . ?

loop_
_geom_hbond_atom_site_label_D
_geom_hbond_atom_site_label_H
_geom_hbond_atom_site_label_A
_geom_hbond_distance_DH
_geom_hbond_distance_HA
_geom_hbond_distance_DA
_geom_hbond_angle_DHA
_geom_hbond_site_symmetry_A
N1 H1B O5 0.86 2.40 3.175(11) 151.0 2_646

loop_
_geom_torsion_atom_site_label_1
_geom_torsion_atom_site_label_2
_geom_torsion_atom_site_label_3
_geom_torsion_atom_site_label_4
_geom_torsion
_geom_torsion_site_symmetry_1
_geom_torsion_site_symmetry_2
_geom_torsion_site_symmetry_3
_geom_torsion_site_symmetry_4
_geom_torsion_publ_flag
O2 C16 C17 C18 5.1(4) . . . . ?
O1 C16 C17 C18 -173.2(2) . . . . ?
O2 C16 C17 C22 -176.6(3) . . . . ?
O1 C16 C17 C22 5.2(4) . . . . ?
C22 C17 C18 C19 -2.8(4) . . . . ?
C16 C17 C18 C19 175.6(2) . . . . ?
C17 C18 C19 C20 0.3(4) . . . . ?
C18 C19 C20 C21 2.3(4) . . . . ?
C18 C19 C20 O3 178.3(2) . . . . ?
C19 C20 C21 C22 -2.4(4) . . . . ?
O3 C20 C21 C22 -178.3(3) . . . . ?
C18 C17 C22 C21 2.8(4) . . . . ?
C16 C17 C22 C21 -175.6(3) . . . . ?
C20 C21 C22 C17 -0.2(5) . . . . ?
O2 C16 O1 Zn1 -3.3(3) . . . . ?
C17 C16 O1 Zn1 175.0(2) . . . . ?
O1 C16 O2 Zn1 3.0(3) . . . . ?
C17 C16 O2 Zn1 -175.2(2) . . . . ?
C16 O1 Zn1 N3' -87.8(4) . . . . ?
C16 O1 Zn1 N3 -161.4(5) . . . . ?
C16 O1 Zn1 O4 94.79(17) . . . 4_465 ?
C16 O1 Zn1 N2' -168.6(3) . . . . ?
C16 O1 Zn1 O5 38.8(3) . . . 4_465 ?
C16 O1 Zn1 O2 1.80(16) . . . . ?
C16 O1 Zn1 N2 -80.2(4) . . . . ?
C16 O1 Zn1 C4 75.28(19) . . . 4_465 ?
C16 O2 Zn1 N3' 97.7(4) . . . . ?
C16 O2 Zn1 N3 45.1(9) . . . . ?
C16 O2 Zn1 O1 -1.83(16) . . . . ?
C16 O2 Zn1 O4 -103.74(17) . . . 4_465 ?
C16 O2 Zn1 N2' 21.1(7) . . . . ?
C16 O2 Zn1 O5 -164.62(17) . . . 4_465 ?
C16 O2 Zn1 N2 103.8(4) . . . . ?
C16 O2 Zn1 C4 -134.19(17) . . . 4_465 ?
O2 C16 Zn1 N3' -85.8(4) . . . . ?
O1 C16 Zn1 N3' 97.3(4) . . . . ?
O2 C16 Zn1 N3 -158.5(5) . . . . ?
O1 C16 Zn1 N3 24.6(6) . . . . ?
O2 C16 Zn1 O1 176.9(3) . . . . ?
O2 C16 Zn1 O4 83.10(17) . . . 4_465 ?
O1 C16 Zn1 O4 -93.75(17) . . . 4_465 ?
O2 C16 Zn1 N2' -169.1(4) . . . . ?
O1 C16 Zn1 N2' 14.1(4) . . . . ?
O2 C16 Zn1 O5 18.6(2) . . . 4_465 ?
O1 C16 Zn1 O5 -158.22(16) . . . 4_465 ?
O1 C16 Zn1 O2 -176.9(3) . . . . ?
O2 C16 Zn1 N2 -77.9(4) . . . . ?
O1 C16 Zn1 N2 105.2(4) . . . . ?
O2 C16 Zn1 C4 53.19(19) . . . 4_465 ?
O1 C16 Zn1 C4 -123.67(17) . . . 4_465 ?
C19 C20 O3 C10 118.6(3) . . . . ?
C21 C20 O3 C10 -65.3(3) . . . . ?
C13 C11 C10 C12 3.6(4) . . . . ?
C13 C11 C10 O3 179.6(2) . . . . ?
C20 O3 C10 C11 143.2(2) . . . . ?
C20 O3 C10 C12 -40.8(3) . . . . ?
C11 C10 C12 C15 -1.7(4) . . . . ?
O3 C10 C12 C15 -177.5(2) . . . . ?
C15 C14 C13 C11 0.2(4) . . . . ?
C4 C14 C13 C11 -179.0(2) . . . . ?
C10 C11 C13 C14 -2.8(4) . . . . ?
C10 C12 C15 C14 -1.0(4) . . . . ?
C13 C14 C15 C12 1.8(4) . . . . ?
C4 C14 C15 C12 -179.1(2) . . . . ?
C13 C14 C4 O4 -8.9(3) . . . . ?
C15 C14 C4 O4 172.0(3) . . . . ?
C13 C14 C4 O5 170.8(2) . . . . ?
C15 C14 C4 O5 -8.3(4) . . . . ?
O5 C4 O4 Zn1 4.8(3) . . . 4_766 ?
C14 C4 O4 Zn1 -175.47(19) . . . 4_766 ?
O4 C4 O5 Zn1 -4.6(3) . . . 4_766 ?
C14 C4 O5 Zn1 175.7(2) . . . 4_766 ?
N2 C2 N1 C3 0.0 . . . . ?
C5 C2 N1 C3 -175.2(19) . . . . ?
C2 N1 C3 C1 0.0 . . . . ?
N1 C3 C1 N2 0.0 . . . . ?
N1 C2 N2 C1 0.0 . . . . ?
C5 C2 N2 C1 175.7(17) . . . . ?
N1 C2 N2 Zn1 -178.8(10) . . . . ?
C5 C2 N2 Zn1 -3.1(13) . . . . ?
C3 C1 N2 C2 0.0 . . . . ?
C3 C1 N2 Zn1 178.0(16) . . . . ?
N3' Zn1 N2 C2 -29(5) . . . . ?
N3 Zn1 N2 C2 2.3(8) . . . . ?
O1 Zn1 N2 C2 -99.5(7) . . . . ?
O4 Zn1 N2 C2 90.5(8) 4_465 . . . ?
N2' Zn1 N2 C2 -3.1(7) . . . . ?
O5 Zn1 N2 C2 105.9(6) 4_465 . . . ?
O2 Zn1 N2 C2 -158.1(6) . . . . ?
C4 Zn1 N2 C2 102.4(6) 4_465 . . . ?
C16 Zn1 N2 C2 -129.3(6) . . . . ?
N3' Zn1 N2 C1 153(7) . . . . ?
N3 Zn1 N2 C1 -175.7(16) . . . . ?
O1 Zn1 N2 C1 82.6(15) . . . . ?
O4 Zn1 N2 C1 -87.5(17) 4_465 . . . ?
N2' Zn1 N2 C1 179.0(16) . . . . ?
O5 Zn1 N2 C1 -72.1(15) 4_465 . . . ?
O2 Zn1 N2 C1 23.9(15) . . . . ?
C4 Zn1 N2 C1 -75.6(16) 4_465 . . . ?
C16 Zn1 N2 C1 52.8(15) . . . . ?
N2 C2 C5 N3 2.3(14) . . . . ?
N1 C2 C5 N3 176.9(10) . . . . ?
N2 C2 C5 C6 -179.5(8) . . . . ?
N1 C2 C5 C6 -5(2) . . . . ?
C6 C5 N3 C9 0.0 . . . . ?
C2 C5 N3 C9 178.3(12) . . . . ?
C6 C5 N3 Zn1 -178.2(9) . . . . ?
C2 C5 N3 Zn1 0.1(10) . . . . ?
N3' Zn1 N3 C5 3.1(5) . . . . ?
O1 Zn1 N3 C5 100.0(5) . . . . ?
O4 Zn1 N3 C5 -151.6(5) 4_465 . . . ?
N2' Zn1 N3 C5 146(5) . . . . ?
O5 Zn1 N3 C5 -90.0(6) 4_465 . . . ?
O2 Zn1 N3 C5 59.5(11) . . . . ?
N2 Zn1 N3 C5 -1.2(6) . . . . ?
C4 Zn1 N3 C5 -121.2(5) 4_465 . . . ?
C16 Zn1 N3 C5 87.6(6) . . . . ?
N3' Zn1 N3 C9 -175.1(8) . . . . ?
O1 Zn1 N3 C9 -78.2(7) . . . . ?
O4 Zn1 N3 C9 30.3(7) 4_465 . . . ?
N2' Zn1 N3 C9 -32(4) . . . . ?
O5 Zn1 N3 C9 91.8(6) 4_465 . . . ?
O2 Zn1 N3 C9 -118.7(9) . . . . ?
N2 Zn1 N3 C9 -179.4(8) . . . . ?
C4 Zn1 N3 C9 60.6(7) 4_465 . . . ?
C16 Zn1 N3 C9 -90.6(8) . . . . ?
C5 N3 C9 C8 0.0 . . . . ?
Zn1 N3 C9 C8 178.1(10) . . . . ?
N3 C9 C8 C7 0.0 . . . . ?
C9 C8 C7 C6 0.0 . . . . ?
C8 C7 C6 C5 0.0 . . . . ?
N3 C5 C6 C7 0.0 . . . . ?
C2 C5 C6 C7 -178.1(14) . . . . ?
C2' C5' C6' C7' 177.5(13) . . . . ?
N3' C5' C6' C7' 0.0 . . . . ?
C5' C6' C7' C8' 0.0 . . . . ?
C6' C7' C8' C9' 0.0 . . . . ?
C7' C8' C9' N3' 0.0 . . . . ?
C2' C5' N3' C9' -177.7(12) . . . . ?
C6' C5' N3' C9' 0.0 . . . . ?
C2' C5' N3' Zn1 5.5(9) . . . . ?
C6' C5' N3' Zn1 -176.8(7) . . . . ?
C8' C9' N3' C5' 0.0 . . . . ?
C8' C9' N3' Zn1 176.5(8) . . . . ?
N3 Zn1 N3' C5' 3.1(6) . . . . ?
O1 Zn1 N3' C5' -98.2(5) . . . . ?
O4 Zn1 N3' C5' 76.2(8) 4_465 . . . ?
N2' Zn1 N3' C5' -3.0(6) . . . . ?
O5 Zn1 N3' C5' 105.1(5) 4_465 . . . ?
O2 Zn1 N3' C5' -158.2(5) . . . . ?
N2 Zn1 N3' C5' 151(6) . . . . ?
C4 Zn1 N3' C5' 97.9(5) 4_465 . . . ?
C16 Zn1 N3' C5' -128.6(5) . . . . ?
N3 Zn1 N3' C9' -173.6(9) . . . . ?
O1 Zn1 N3' C9' 85.2(7) . . . . ?
O4 Zn1 N3' C9' -100.5(9) 4_465 . . . ?
N2' Zn1 N3' C9' -179.7(8) . . . . ?
O5 Zn1 N3' C9' -71.5(7) 4_465 . . . ?
O2 Zn1 N3' C9' 25.2(7) . . . . ?
N2 Zn1 N3' C9' -26(5) . . . . ?
C4 Zn1 N3' C9' -78.7(7) 4_465 . . . ?
C16 Zn1 N3' C9' 54.8(7) . . . . ?
N3' C5' C2' N1' 175.5(7) . . . . ?
C6' C5' C2' N1' -2.2(15) . . . . ?
N3' C5' C2' N2' -5.7(11) . . . . ?
C6' C5' C2' N2' 176.7(5) . . . . ?
N1' C2' N2' C1' 0.0 . . . . ?
C5' C2' N2' C1' -179.0(11) . . . . ?
N1' C2' N2' Zn1 -178.1(7) . . . . ?
C5' C2' N2' Zn1 2.9(9) . . . . ?
N3' Zn1 N2' C1' -176.5(11) . . . . ?
N3 Zn1 N2' C1' 148(5) . . . . ?
O1 Zn1 N2' C1' -76.8(10) . . . . ?
O4 Zn1 N2' C1' 29.2(10) 4_465 . . . ?
O5 Zn1 N2' C1' 89.4(10) 4_465 . . . ?
O2 Zn1 N2' C1' -96.6(12) . . . . ?
N2 Zn1 N2' C1' 179.9(11) . . . . ?
C4 Zn1 N2' C1' 58.0(10) 4_465 . . . ?
C16 Zn1 N2' C1' -83.9(11) . . . . ?
N3' Zn1 N2' C2' 0.2(5) . . . . ?
N3 Zn1 N2' C2' -35(4) . . . . ?
O1 Zn1 N2' C2' 99.9(4) . . . . ?
O4 Zn1 N2' C2' -154.0(4) 4_465 . . . ?
O5 Zn1 N2' C2' -93.9(4) 4_465 . . . ?
O2 Zn1 N2' C2' 80.1(8) . . . . ?
N2 Zn1 N2' C2' -3.3(6) . . . . ?
C4 Zn1 N2' C2' -125.2(4) 4_465 . . . ?
C16 Zn1 N2' C2' 92.8(4) . . . . ?
C2' N2' C1' C3' 0.0 . . . . ?
Zn1 N2' C1' C3' 176.7(12) . . . . ?
N2' C1' C3' N1' 0.0 . . . . ?
C1' C3' N1' C2' 0.0 . . . . ?
N2' C2' N1' C3' 0.0 . . . . ?
C5' C2' N1' C3' 179.0(12) . . . . ?
